data_1503245
loop_
_publ_author_name
'Chen, Zhiyuan'
'Wu, Jie'

_publ_section_title
;
 Efficient generation of biologically active
 H-pyrazolo[5,1-a]isoquinolines via multicomponent reaction.
;
_journal_issue 21
_journal_name_full 'Organic letters'
_journal_page_first 4856
_journal_page_last 4859
_journal_paper_doi 10.1021/ol101988q
_journal_volume 12
_journal_year 2010
_chemical_formula_sum 'C22 H20 N2 O'
_chemical_formula_weight 328.40
_chemical_name_systematic
;
 ?
;
_space_group_IT_number 15
_symmetry_cell_setting monoclinic
_symmetry_space_group_name_Hall '-C 2yc'
_symmetry_space_group_name_H-M 'C 1 2/c 1'
_atom_sites_solution_hydrogens geom
_atom_sites_solution_primary direct
_atom_sites_solution_secondary difmap
_audit_creation_method SHELXL-97
_cell_angle_alpha 90.00
_cell_angle_beta 100.141(4)
_cell_angle_gamma 90.00
_cell_formula_units_Z 8
_cell_length_a 21.376(5)
_cell_length_b 9.2038(18)
_cell_length_c 17.855(4)
_cell_measurement_reflns_used 1756
_cell_measurement_temperature 296(2)
_cell_measurement_theta_max 22.43
_cell_measurement_theta_min 2.32
_cell_volume 3457.9(13)
_computing_cell_refinement 'Bruker SAINT'
_computing_data_collection 'Bruker APEX2'
_computing_data_reduction 'Bruker SAINT'
_computing_molecular_graphics 'Bruker SHELXTL'
_computing_publication_material 'Bruker SHELXTL'
_computing_structure_refinement 'SHELXL-97 (Sheldrick, 1997)'
_computing_structure_solution 'SHELXS-97 (Sheldrick, 1990)'
_diffrn_ambient_temperature 296(2)
_diffrn_measured_fraction_theta_full 1.000
_diffrn_measured_fraction_theta_max 1.000
_diffrn_measurement_device_type 'Bruker APEX-II CCD'
_diffrn_measurement_method '\f and \w scans'
_diffrn_radiation_monochromator graphite
_diffrn_radiation_source 'fine-focus sealed tube'
_diffrn_radiation_type MoK\a
_diffrn_radiation_wavelength 0.71073
_diffrn_reflns_av_R_equivalents 0.0881
_diffrn_reflns_av_sigmaI/netI 0.0905
_diffrn_reflns_limit_h_max 26
_diffrn_reflns_limit_h_min -23
_diffrn_reflns_limit_k_max 11
_diffrn_reflns_limit_k_min -8
_diffrn_reflns_limit_l_max 22
_diffrn_reflns_limit_l_min -21
_diffrn_reflns_number 8901
_diffrn_reflns_theta_full 26.01
_diffrn_reflns_theta_max 26.01
_diffrn_reflns_theta_min 1.94
_diffrn_standards_number 0
_exptl_absorpt_coefficient_mu 0.078
_exptl_absorpt_correction_T_max 0.7456
_exptl_absorpt_correction_T_min 0.6681
_exptl_absorpt_correction_type multi-scan
_exptl_crystal_density_diffrn 1.262
_exptl_crystal_density_method 'not measured'
_exptl_crystal_F_000 1392
_exptl_crystal_size_max 0.51
_exptl_crystal_size_mid 0.40
_exptl_crystal_size_min 0.33
_refine_diff_density_max 0.231
_refine_diff_density_min -0.231
_refine_diff_density_rms 0.055
_refine_ls_extinction_coef 0.0015(4)
_refine_ls_extinction_expression Fc^*^=kFc[1+0.001xFc^2^\l^3^/sin(2\q)]^-1/4^
_refine_ls_extinction_method SHELXL
_refine_ls_goodness_of_fit_ref 0.921
_refine_ls_hydrogen_treatment constr
_refine_ls_matrix_type full
_refine_ls_number_parameters 228
_refine_ls_number_reflns 3413
_refine_ls_number_restraints 0
_refine_ls_restrained_S_all 0.921
_refine_ls_R_factor_all 0.1062
_refine_ls_R_factor_gt 0.0570
_refine_ls_shift/su_max 0.011
_refine_ls_shift/su_mean 0.002
_refine_ls_structure_factor_coef Fsqd
_refine_ls_weighting_details 'calc w=1/[\s^2^(Fo^2^)+(0.0781P)^2^+0.0000P] where P=(Fo^2^+2Fc^2^)/3'
_refine_ls_weighting_scheme calc
_refine_ls_wR_factor_gt 0.1374
_refine_ls_wR_factor_ref 0.1596
_reflns_number_gt 1823
_reflns_number_total 3413
_reflns_threshold_expression >2sigma(I)
_cod_data_source_file ol101988q_si_002.cif
_cod_data_source_block 100122wu_0ma
_cod_depositor_comments
;
The following automatic conversions were performed:

'_symmetry_cell_setting' value 'Monoclinic' changed to 'monoclinic'
according to /home/saulius/struct/CIF-dictionaries/cif_core.dic
dictionary named 'cif_core.dic' version 2.4.2 from 2011-04-26.

Automatic conversion script
Id: cif_fix_values 1715 2011-07-08 13:25:40Z adriana 
;
_cod_original_cell_volume 3457.9(12)
_cod_original_sg_symbol_H-M C2/c
_cod_database_code 1503245

loop_
_symmetry_equiv_pos_as_xyz
'x, y, z'
'-x, y, -z+1/2'
'x+1/2, y+1/2, z'
'-x+1/2, y+1/2, -z+1/2'
'-x, -y, -z'
'x, -y, z-1/2'
'-x+1/2, -y+1/2, -z'
'x+1/2, -y+1/2, z-1/2'

loop_
_atom_site_label
_atom_site_type_symbol
_atom_site_fract_x
_atom_site_fract_y
_atom_site_fract_z
_atom_site_U_iso_or_equiv
_atom_site_adp_type
_atom_site_occupancy
_atom_site_symmetry_multiplicity
_atom_site_calc_flag
_atom_site_refinement_flags
N1 N 0.06930(8) 0.7153(2) 0.12281(10) 0.0446(5) Uani 1 1 d .
C7 C 0.11058(9) 0.6331(2) 0.08989(12) 0.0410(6) Uani 1 1 d .
O1 O 0.25781(7) 0.5406(2) 0.09582(9) 0.0582(5) Uani 1 1 d .
N2 N 0.09110(9) 0.7444(2) 0.19797(10) 0.0551(6) Uani 1 1 d .
C6 C 0.09378(9) 0.5994(3) 0.01011(11) 0.0403(6) Uani 1 1 d .
C11 C 0.00947(10) 0.7642(3) 0.08565(13) 0.0491(6) Uani 1 1 d .
C5 C 0.03473(10) 0.6513(3) -0.02900(12) 0.0465(6) Uani 1 1 d .
C4 C 0.01759(12) 0.6193(3) -0.10736(12) 0.0591(7) Uani 1 1 d .
H4 H -0.0215 0.6504 -0.1339 0.071 Uiso 1 1 calc R
C16 C 0.21953(10) 0.5077(3) 0.15122(13) 0.0504(6) Uani 1 1 d .
H16 H 0.2461 0.5207 0.2014 0.061 Uiso 1 1 calc R
C10 C -0.00578(11) 0.7303(3) 0.01188(13) 0.0534(7) Uani 1 1 d .
H10 H -0.0452 0.7601 -0.0144 0.064 Uiso 1 1 calc R
C17 C 0.20195(10) 0.3484(3) 0.14338(12) 0.0471(6) Uani 1 1 d .
C1 C 0.13315(11) 0.5219(3) -0.02978(12) 0.0504(6) Uani 1 1 d .
H1 H 0.1722 0.4882 -0.0043 0.061 Uiso 1 1 calc R
C3 C 0.05754(12) 0.5436(3) -0.14435(13) 0.0630(8) Uani 1 1 d .
H3 H 0.0458 0.5248 -0.1961 0.076 Uiso 1 1 calc R
C12 C -0.02934(11) 0.8414(3) 0.13297(15) 0.0630(7) Uani 1 1 d .
H12 H -0.0300 0.7957 0.1824 0.076 Uiso 1 1 calc R
C22 C 0.15950(11) 0.2897(3) 0.18557(14) 0.0626(8) Uani 1 1 d .
H22 H 0.1419 0.3494 0.2184 0.075 Uiso 1 1 calc R
C2 C 0.11532(12) 0.4945(3) -0.10591(13) 0.0603(7) Uani 1 1 d .
H2 H 0.1422 0.4427 -0.1318 0.072 Uiso 1 1 calc R
C9 C 0.14694(11) 0.6768(3) 0.21078(12) 0.0534(7) Uani 1 1 d .
H9 H 0.1736 0.6777 0.2580 0.064 Uiso 1 1 calc R
C8 C 0.16245(10) 0.6045(3) 0.14801(12) 0.0445(6) Uani 1 1 d .
C18 C 0.22831(11) 0.2553(3) 0.09687(14) 0.0589(7) Uani 1 1 d .
H18 H 0.2580 0.2905 0.0691 0.071 Uiso 1 1 calc R
C20 C 0.16830(13) 0.0540(3) 0.13211(17) 0.0718(8) Uani 1 1 d .
H20 H 0.1568 -0.0435 0.1278 0.086 Uiso 1 1 calc R
C21 C 0.14283(13) 0.1447(4) 0.17980(17) 0.0717(8) Uani 1 1 d .
H21 H 0.1141 0.1081 0.2085 0.086 Uiso 1 1 calc R
C19 C 0.21108(13) 0.1101(3) 0.09096(16) 0.0708(8) Uani 1 1 d .
H19 H 0.2288 0.0497 0.0585 0.085 Uiso 1 1 calc R
C15 C 0.28535(13) 0.6809(3) 0.10293(17) 0.0784(9) Uani 1 1 d .
H15A H 0.2526 0.7528 0.0910 0.118 Uiso 1 1 calc R
H15B H 0.3149 0.6901 0.0685 0.118 Uiso 1 1 calc R
H15C H 0.3072 0.6949 0.1542 0.118 Uiso 1 1 calc R
C13 C -0.08819(15) 0.9144(5) 0.1003(2) 0.1104(14) Uani 1 1 d .
H13A H -0.1234 0.9090 0.1279 0.133 Uiso 1 1 calc R
H13B H -0.1003 0.9149 0.0454 0.133 Uiso 1 1 calc R
C14 C -0.03284(18) 0.9992(4) 0.1338(2) 0.1029(12) Uani 1 1 d .
H14A H -0.0336 1.0465 0.1821 0.123 Uiso 1 1 calc R
H14B H -0.0106 1.0524 0.0996 0.123 Uiso 1 1 calc R

loop_
_atom_site_aniso_label
_atom_site_aniso_U_11
_atom_site_aniso_U_22
_atom_site_aniso_U_33
_atom_site_aniso_U_23
_atom_site_aniso_U_13
_atom_site_aniso_U_12
N1 0.0382(10) 0.0529(13) 0.0445(10) 0.0024(10) 0.0123(8) 0.0028(9)
C7 0.0335(11) 0.0473(15) 0.0449(12) 0.0014(11) 0.0142(10) 0.0007(10)
O1 0.0390(9) 0.0682(13) 0.0699(11) 0.0003(10) 0.0168(8) -0.0047(9)
N2 0.0543(13) 0.0699(16) 0.0443(11) -0.0006(10) 0.0177(9) 0.0036(11)
C6 0.0338(11) 0.0453(14) 0.0429(12) 0.0038(11) 0.0096(10) 0.0010(10)
C11 0.0377(13) 0.0514(16) 0.0618(15) 0.0084(13) 0.0186(12) 0.0074(11)
C5 0.0378(12) 0.0527(16) 0.0488(13) 0.0068(12) 0.0070(10) -0.0004(12)
C4 0.0504(15) 0.072(2) 0.0510(14) 0.0054(14) -0.0033(12) 0.0019(14)
C16 0.0361(12) 0.0696(19) 0.0453(13) 0.0073(13) 0.0063(10) -0.0017(12)
C10 0.0361(13) 0.0602(18) 0.0629(16) 0.0077(13) 0.0062(12) 0.0060(12)
C17 0.0311(11) 0.0612(18) 0.0470(13) 0.0104(12) 0.0013(10) 0.0046(11)
C1 0.0392(12) 0.0635(17) 0.0488(14) -0.0020(12) 0.0081(11) 0.0036(12)
C3 0.0650(17) 0.079(2) 0.0433(14) -0.0020(13) 0.0036(13) -0.0032(15)
C12 0.0534(15) 0.0667(19) 0.0744(17) 0.0088(15) 0.0262(14) 0.0159(14)
C22 0.0495(15) 0.074(2) 0.0664(16) 0.0100(15) 0.0168(13) 0.0063(14)
C2 0.0555(15) 0.079(2) 0.0483(14) -0.0083(14) 0.0158(13) 0.0029(15)
C9 0.0491(14) 0.0679(19) 0.0429(13) 0.0016(13) 0.0076(11) 0.0027(13)
C8 0.0387(12) 0.0530(16) 0.0427(12) 0.0016(11) 0.0097(10) 0.0013(11)
C18 0.0467(14) 0.064(2) 0.0683(16) 0.0083(15) 0.0177(13) 0.0002(13)
C20 0.0646(18) 0.059(2) 0.089(2) 0.0119(17) 0.0075(16) -0.0040(15)
C21 0.0562(16) 0.076(2) 0.0865(19) 0.0238(18) 0.0228(15) -0.0063(16)
C19 0.0656(17) 0.064(2) 0.0854(19) 0.0025(17) 0.0217(16) 0.0051(16)
C15 0.0647(18) 0.074(2) 0.098(2) 0.0054(18) 0.0195(17) -0.0169(17)
C13 0.0605(19) 0.143(4) 0.124(3) -0.035(3) 0.006(2) 0.052(2)
C14 0.115(3) 0.070(2) 0.142(3) -0.005(2) 0.071(3) 0.009(2)

loop_
_atom_type_symbol
_atom_type_description
_atom_type_scat_dispersion_real
_atom_type_scat_dispersion_imag
_atom_type_scat_source
C C 0.0033 0.0016 'International Tables Vol C Tables 4.2.6.8 and 6.1.1.4'
H H 0.0000 0.0000 'International Tables Vol C Tables 4.2.6.8 and 6.1.1.4'
N N 0.0061 0.0033 'International Tables Vol C Tables 4.2.6.8 and 6.1.1.4'
O O 0.0106 0.0060 'International Tables Vol C Tables 4.2.6.8 and 6.1.1.4'

loop_
_geom_angle_atom_site_label_1
_geom_angle_atom_site_label_2
_geom_angle_atom_site_label_3
_geom_angle
N2 N1 C7 113.27(18)
N2 N1 C11 121.64(19)
C7 N1 C11 125.08(19)
N1 C7 C8 105.73(18)
N1 C7 C6 118.41(19)
C8 C7 C6 135.9(2)
C15 O1 C16 114.4(2)
C9 N2 N1 102.57(18)
C1 C6 C5 119.2(2)
C1 C6 C7 123.3(2)
C5 C6 C7 117.5(2)
C10 C11 N1 115.7(2)
C10 C11 C12 128.0(2)
N1 C11 C12 116.3(2)
C4 C5 C6 118.1(2)
C4 C5 C10 122.5(2)
C6 C5 C10 119.3(2)
C3 C4 C5 120.8(2)
C3 C4 H4 119.6
C5 C4 H4 119.6
O1 C16 C8 114.17(19)
O1 C16 C17 107.80(19)
C8 C16 C17 112.56(18)
O1 C16 H16 107.3
C8 C16 H16 107.3
C17 C16 H16 107.3
C11 C10 C5 123.9(2)
C11 C10 H10 118.0
C5 C10 H10 118.0
C18 C17 C22 117.4(3)
C18 C17 C16 122.4(2)
C22 C17 C16 120.2(2)
C2 C1 C6 121.0(2)
C2 C1 H1 119.5
C6 C1 H1 119.5
C4 C3 C2 120.7(2)
C4 C3 H3 119.7
C2 C3 H3 119.7
C13 C12 C14 60.0(2)
C13 C12 C11 122.0(3)
C14 C12 C11 121.6(2)
C13 C12 H12 114.2
C14 C12 H12 114.2
C11 C12 H12 114.2
C21 C22 C17 121.4(3)
C21 C22 H22 119.3
C17 C22 H22 119.3
C1 C2 C3 120.1(2)
C1 C2 H2 119.9
C3 C2 H2 119.9
N2 C9 C8 114.8(2)
N2 C9 H9 122.6
C8 C9 H9 122.6
C9 C8 C7 103.66(19)
C9 C8 C16 124.0(2)
C7 C8 C16 132.0(2)
C17 C18 C19 120.9(2)
C17 C18 H18 119.6
C19 C18 H18 119.6
C21 C20 C19 118.6(3)
C21 C20 H20 120.7
C19 C20 H20 120.7
C20 C21 C22 120.6(3)
C20 C21 H21 119.7
C22 C21 H21 119.7
C20 C19 C18 121.1(3)
C20 C19 H19 119.5
C18 C19 H19 119.5
O1 C15 H15A 109.5
O1 C15 H15B 109.5
H15A C15 H15B 109.5
O1 C15 H15C 109.5
H15A C15 H15C 109.5
H15B C15 H15C 109.5
C12 C13 C14 60.0(2)
C12 C13 H13A 117.8
C14 C13 H13A 117.8
C12 C13 H13B 117.8
C14 C13 H13B 117.8
H13A C13 H13B 114.9
C13 C14 C12 60.0(2)
C13 C14 H14A 117.8
C12 C14 H14A 117.8
C13 C14 H14B 117.8
C12 C14 H14B 117.8
H14A C14 H14B 114.9

loop_
_geom_bond_atom_site_label_1
_geom_bond_atom_site_label_2
_geom_bond_distance
N1 N2 1.367(2)
N1 C7 1.371(3)
N1 C11 1.407(3)
C7 C8 1.404(3)
C7 C6 1.440(3)
O1 C15 1.415(3)
O1 C16 1.423(2)
N2 C9 1.330(3)
C6 C1 1.391(3)
C6 C5 1.414(3)
C11 C10 1.337(3)
C11 C12 1.468(3)
C5 C4 1.414(3)
C5 C10 1.426(3)
C4 C3 1.360(3)
C4 H4 0.9300
C16 C8 1.504(3)
C16 C17 1.514(4)
C16 H16 0.9800
C10 H10 0.9300
C17 C18 1.381(3)
C17 C22 1.387(3)
C1 C2 1.369(3)
C1 H1 0.9300
C3 C2 1.379(3)
C3 H3 0.9300
C12 C13 1.455(4)
C12 C14 1.455(4)
C12 H12 0.9800
C22 C21 1.381(4)
C22 H22 0.9300
C2 H2 0.9300
C9 C8 1.393(3)
C9 H9 0.9300
C18 C19 1.385(4)
C18 H18 0.9300
C20 C21 1.372(4)
C20 C19 1.371(4)
C20 H20 0.9300
C21 H21 0.9300
C19 H19 0.9300
C15 H15A 0.9600
C15 H15B 0.9600
C15 H15C 0.9600
C13 C14 1.455(5)
C13 H13A 0.9700
C13 H13B 0.9700
C14 H14A 0.9700
C14 H14B 0.9700

loop_
_geom_torsion_atom_site_label_1
_geom_torsion_atom_site_label_2
_geom_torsion_atom_site_label_3
_geom_torsion_atom_site_label_4
_geom_torsion
N2 N1 C7 C8 1.1(3)
C11 N1 C7 C8 -177.5(2)
N2 N1 C7 C6 -177.98(19)
C11 N1 C7 C6 3.4(3)
C7 N1 N2 C9 -0.5(3)
C11 N1 N2 C9 178.2(2)
N1 C7 C6 C1 177.3(2)
C8 C7 C6 C1 -1.4(4)
N1 C7 C6 C5 -1.2(3)
C8 C7 C6 C5 -179.9(3)
N2 N1 C11 C10 179.0(2)
C7 N1 C11 C10 -2.5(3)
N2 N1 C11 C12 -3.0(3)
C7 N1 C11 C12 175.4(2)
C1 C6 C5 C4 1.3(3)
C7 C6 C5 C4 179.9(2)
C1 C6 C5 C10 179.8(2)
C7 C6 C5 C10 -1.6(3)
C6 C5 C4 C3 -1.5(4)
C10 C5 C4 C3 -180.0(2)
C15 O1 C16 C8 62.5(3)
C15 O1 C16 C17 -171.68(19)
N1 C11 C10 C5 -0.6(4)
C12 C11 C10 C5 -178.3(2)
C4 C5 C10 C11 -178.9(2)
C6 C5 C10 C11 2.6(4)
O1 C16 C17 C18 8.4(3)
C8 C16 C17 C18 135.2(2)
O1 C16 C17 C22 -173.71(18)
C8 C16 C17 C22 -46.9(3)
C5 C6 C1 C2 -0.5(4)
C7 C6 C1 C2 -179.0(2)
C5 C4 C3 C2 1.0(4)
C10 C11 C12 C13 -10.7(5)
N1 C11 C12 C13 171.7(3)
C10 C11 C12 C14 -82.8(4)
N1 C11 C12 C14 99.6(3)
C18 C17 C22 C21 -1.7(3)
C16 C17 C22 C21 -179.7(2)
C6 C1 C2 C3 -0.1(4)
C4 C3 C2 C1 -0.1(4)
N1 N2 C9 C8 -0.4(3)
N2 C9 C8 C7 1.0(3)
N2 C9 C8 C16 -173.1(2)
N1 C7 C8 C9 -1.2(2)
C6 C7 C8 C9 177.6(3)
N1 C7 C8 C16 172.2(2)
C6 C7 C8 C16 -9.0(5)
O1 C16 C8 C9 -129.0(2)
C17 C16 C8 C9 107.7(3)
O1 C16 C8 C7 58.7(3)
C17 C16 C8 C7 -64.6(3)
C22 C17 C18 C19 2.2(4)
C16 C17 C18 C19 -179.9(2)
C19 C20 C21 C22 0.7(4)
C17 C22 C21 C20 0.4(4)
C21 C20 C19 C18 -0.2(4)
C17 C18 C19 C20 -1.2(4)
C11 C12 C13 C14 -110.7(3)
C11 C12 C14 C13 111.3(3)
